data_4310581
loop_
_publ_author_name
'Patrice M. T. Piggot'
'Lincoln A. Hall'
'Andrew J. P. White'
'David J. Williams'
'Laurence K. Thompson'

_publ_section_title
;
 Synthesis, Structure, and Magnetochemical Analysis of Selected First-Row
 Transition-Metal Anilino- and Anisolesquarate Compounds
;
_journal_name_full 'Inorganic Chemistry'
_journal_page_first 1167
_journal_page_last 1174
_journal_paper_doi 10.1021/ic035193g
_journal_volume 43
_journal_year 2004
_chemical_formula_sum 'C22 H26 Ni O14'
_chemical_formula_weight 573.14
_chemical_name_systematic
; 
 ? 
;
_space_group_IT_number 14
_symmetry_cell_setting monoclinic
_symmetry_space_group_name_Hall '-P 2ybc'
_symmetry_space_group_name_H-M 'P 1 21/c 1'
_atom_sites_solution_hydrogens geom
_atom_sites_solution_primary direct
_atom_sites_solution_secondary difmap
_audit_creation_method SHELXL
_cell_angle_alpha 90.00
_cell_angle_beta 91.580(5)
_cell_angle_gamma 90.00
_cell_formula_units_Z 2
_cell_length_a 6.6536(5)
_cell_length_b 8.3936(9)
_cell_length_c 22.297(2)
_cell_measurement_reflns_used 27
_cell_measurement_temperature 293(2)
_cell_measurement_theta_max 30.67
_cell_measurement_theta_min 10.58
_cell_volume 1244.8(2)
_computing_cell_refinement 'Siemens XSCANS'
_computing_data_collection 'Siemens XSCANS'
_computing_data_reduction 'Siemens SHELXTL'
_computing_molecular_graphics 'Siemens SHELXTL'
_computing_publication_material 'Siemens SHELXTL'
_computing_structure_refinement 'SHELXL-93 (Sheldrick, 1993)'
_computing_structure_solution 'SHELXS-86 (Sheldrick, 1990)'
_diffrn_ambient_temperature 293(2)
_diffrn_measurement_device 'Siemens P4'
_diffrn_measurement_method '\w scans'
_diffrn_radiation_monochromator graphite
_diffrn_radiation_source 'fine-focus sealed tube'
_diffrn_radiation_type CuK\a
_diffrn_radiation_wavelength 1.54178
_diffrn_reflns_av_R_equivalents 0.0231
_diffrn_reflns_av_sigmaI/netI 0.0294
_diffrn_reflns_limit_h_max 7
_diffrn_reflns_limit_h_min 0
_diffrn_reflns_limit_k_max 9
_diffrn_reflns_limit_k_min 0
_diffrn_reflns_limit_l_max 26
_diffrn_reflns_limit_l_min -26
_diffrn_reflns_number 2135
_diffrn_reflns_theta_max 64.94
_diffrn_reflns_theta_min 3.97
_diffrn_standards_interval_count 97
_diffrn_standards_number 3
_exptl_absorpt_coefficient_mu 1.769
_exptl_absorpt_correction_T_max 0.9966
_exptl_absorpt_correction_T_min 0.9056
_exptl_absorpt_correction_type 'Lamina (0 -1 1)'
_exptl_crystal_colour Colourless
_exptl_crystal_density_diffrn 1.529
_exptl_crystal_description needles
_exptl_crystal_F_000 596
_exptl_crystal_size_max 0.73
_exptl_crystal_size_mid 0.27
_exptl_crystal_size_min 0.20
_refine_diff_density_max 0.570
_refine_diff_density_min -0.324
_refine_diff_density_rms 0.052
_refine_ls_extinction_coef 0.0004(2)
_refine_ls_extinction_expression Fc^*^=kFc[1+0.001xFc^2^\l^3^/sin(2\q)]^-1/4^
_refine_ls_extinction_method SHELXL
_refine_ls_goodness_of_fit_all 1.108
_refine_ls_goodness_of_fit_obs 1.190
_refine_ls_matrix_type full
_refine_ls_number_parameters 194
_refine_ls_number_reflns 1740
_refine_ls_number_restraints 6
_refine_ls_restrained_S_all 1.108
_refine_ls_restrained_S_obs 1.187
_refine_ls_R_factor_all 0.0641
_refine_ls_R_factor_obs 0.0430
_refine_ls_shift/esd_max 0.000
_refine_ls_shift/esd_mean 0.000
_refine_ls_structure_factor_coef Fsqd
_refine_ls_weighting_details 'w=1/[\s^2^(Fo^2^)+(0.0557P)^2^+0.5693P] where P=(Fo^2^+2Fc^2^)/3'
_refine_ls_weighting_scheme calc
_refine_ls_wR_factor_all 0.1253
_refine_ls_wR_factor_obs 0.1104
_reflns_number_observed 1384
_reflns_number_total 1963
_reflns_observed_criterion >2sigma(I)
_cod_data_source_file ic035193gsi20031015_051854_7.cif
_cod_data_source_block Compound8
_cod_depositor_comments
;
The following automatic conversions were performed:
'_symmetry_cell_setting' value 'Monoclinic' changed to 'monoclinic'
according to '/home/saulius/struct/CIF-dictionaries/cif_core.dic'
dictionary named 'cif_core.dic' version 2.4.1 from 2010-06-29.

Automatic conversion script
Id: cif_fix_enum 1527 2010-12-29 10:47:43Z saulius 

The following automatic conversions were performed:

'_refine_ls_weighting_scheme' value 'calc
w=1/[\s^2^(Fo^2^)+(0.0557P)^2^+0.5693P] where P=(Fo^2^+2Fc^2^)/3' was
changed to 'calc'. New tag '_refine_ls_weighting_details' was
created. The value of the new tag was set to
'w=1/[\s^2^(Fo^2^)+(0.0557P)^2^+0.5693P] where P=(Fo^2^+2Fc^2^)/3'.

Automatic conversion script
Id: cif_fix_values 3143 2015-03-26 13:38:13Z robertas 
;
_cod_original_formula_sum 'C22 H26 O14 Ni'
_cod_database_code 4310581

loop_
_symmetry_equiv_pos_as_xyz
'x, y, z'
'-x, y+1/2, -z+1/2'
'-x, -y, -z'
'x, -y-1/2, z-1/2'

loop_
_atom_site_aniso_label
_atom_site_aniso_U_11
_atom_site_aniso_U_22
_atom_site_aniso_U_33
_atom_site_aniso_U_23
_atom_site_aniso_U_13
_atom_site_aniso_U_12
C1 0.0262(15) 0.022(2) 0.046(2) -0.0008(12) 0.0057(13) 0.0007(11)
O1 0.0377(13) 0.0176(11) 0.095(2) 0.0053(11) 0.0166(13) 0.0038(9)
O2 0.0344(10) 0.0296(11) 0.0543(12) 0.0004(11) 0.0167(9) 0.0011(10)
C2 0.0269(13) 0.0221(12) 0.0388(13) -0.0002(13) 0.0023(10) 0.0014(13)
O3 0.0363(13) 0.0218(11) 0.091(2) -0.0012(11) 0.0143(13) -0.0003(9)
C3 0.027(2) 0.023(2) 0.046(2) -0.0027(12) 0.0034(13) -0.0012(12)
C4 0.0250(12) 0.0251(13) 0.0402(14) 0.0008(14) 0.0025(10) 0.0028(13)
C5 0.0261(13) 0.0348(15) 0.0389(14) 0.0013(14) 0.0041(10) -0.0011(14)
C6 0.036(2) 0.040(2) 0.063(2) 0.013(2) 0.007(2) -0.0011(15)
C7 0.044(2) 0.066(3) 0.060(2) 0.029(2) 0.008(2) -0.015(2)
C8 0.035(2) 0.060(3) 0.042(2) -0.002(2) 0.0077(13) 0.005(2)
C9 0.038(2) 0.052(2) 0.057(2) -0.013(2) 0.010(2) 0.001(2)
C10 0.034(2) 0.039(2) 0.053(2) -0.0079(15) 0.0075(14) -0.0004(14)
O11 0.048(2) 0.083(2) 0.070(2) 0.004(2) 0.0275(14) -0.005(2)
C12 0.051(3) 0.140(5) 0.089(4) 0.047(4) 0.028(3) 0.002(3)
Ni 0.0229(4) 0.0172(3) 0.0606(5) 0.0010(3) 0.0110(3) 0.0013(3)
O21 0.0439(12) 0.0191(11) 0.080(2) 0.0016(12) 0.0281(11) 0.0006(11)
O22 0.0365(11) 0.0235(10) 0.0764(15) 0.0029(12) -0.0014(10) 0.0000(11)
O23 0.0395(12) 0.0254(11) 0.096(2) -0.0014(14) 0.0328(12) 0.0008(11)

loop_
_atom_site_label
_atom_site_type_symbol
_atom_site_fract_x
_atom_site_fract_y
_atom_site_fract_z
_atom_site_U_iso_or_equiv
_atom_site_thermal_displace_type
_atom_site_occupancy
_atom_site_calc_flag
_atom_site_refinement_flags
_atom_site_disorder_group
C1 C 0.0230(5) -0.1190(4) 0.41351(14) 0.0315(7) Uani 1 d . .
O1 O 0.0217(4) -0.2663(3) 0.41785(14) 0.0498(7) Uani 1 d . .
O2 O -0.2768(3) 0.0072(3) 0.46018(10) 0.0392(5) Uani 1 d . .
C2 C -0.1184(4) 0.0066(4) 0.43364(12) 0.0292(6) Uani 1 d . .
O3 O 0.0183(4) 0.2743(3) 0.40649(14) 0.0496(7) Uani 1 d . .
C3 C 0.0212(5) 0.1270(4) 0.40866(15) 0.0322(7) Uani 1 d . .
C4 C 0.1522(4) 0.0008(4) 0.38983(12) 0.0301(6) Uani 1 d . .
C5 C 0.3392(4) -0.0055(4) 0.35850(12) 0.0332(6) Uani 1 d . .
C6 C 0.4298(6) 0.1309(5) 0.3366(2) 0.0465(9) Uani 1 d . .
H6A H 0.3728(6) 0.2303(5) 0.3433(2) 0.056 Uiso 1 calc R .
C7 C 0.6074(6) 0.1191(6) 0.3042(2) 0.0567(11) Uani 1 d . .
H7A H 0.6674(6) 0.2100(6) 0.2889(2) 0.068 Uiso 1 calc R .
C8 C 0.6929(5) -0.0304(5) 0.29508(15) 0.0455(9) Uani 1 d . .
C9 C 0.6061(6) -0.1627(5) 0.3181(2) 0.0488(9) Uani 1 d . .
H9A H 0.6665(6) -0.2615(5) 0.3129(2) 0.059 Uiso 1 calc R .
C10 C 0.4312(5) -0.1528(5) 0.3487(2) 0.0420(8) Uani 1 d . .
H10A H 0.3726(5) -0.2452(5) 0.3632(2) 0.050 Uiso 1 calc R .
O11 O 0.8641(5) -0.0568(4) 0.26419(14) 0.0667(9) Uani 1 d . .
C12 C 0.9574(8) 0.0690(9) 0.2360(3) 0.093(2) Uani 1 d . .
H12A H 1.0748(8) 0.0309(9) 0.2164(3) 0.140 Uiso 1 calc R .
H12B H 0.9960(8) 0.1480(9) 0.2653(3) 0.140 Uiso 1 calc R .
H12C H 0.8662(8) 0.1152(9) 0.2068(3) 0.140 Uiso 1 calc R .
Ni Ni 0.5000 0.5000 0.5000 0.0334(2) Uani 1 d S .
O21 O 0.4923(4) 0.2558(2) 0.49830(14) 0.0473(6) Uani 1 d D .
H21A H 0.3984(52) 0.1908(46) 0.5132(20) 0.070(15) Uiso 1 d D .
H21B H 0.5820(60) 0.2039(61) 0.4760(20) 0.089(19) Uiso 1 d D .
O22 O 0.3075(3) 0.5027(3) 0.42678(12) 0.0455(5) Uani 1 d D .
H22A H 0.2211(60) 0.4208(40) 0.4223(23) 0.080(16) Uiso 1 d D .
H22B H 0.2226(55) 0.5862(35) 0.4260(21) 0.065(14) Uiso 1 d D .
O23 O 0.7387(4) 0.5006(3) 0.44223(13) 0.0530(7) Uani 1 d D .
H23A H 0.8075(71) 0.4132(38) 0.4316(24) 0.088(18) Uiso 1 d D .
H23B H 0.8258(64) 0.5823(43) 0.4400(24) 0.087(17) Uiso 1 d D .

loop_
_atom_type_symbol
_atom_type_description
_atom_type_scat_dispersion_real
_atom_type_scat_dispersion_imag
_atom_type_scat_source
C C 0.0181 0.0091 'International Tables Vol C Tables 4.2.6.8 and 6.1.1.4'
H H 0.0000 0.0000 'International Tables Vol C Tables 4.2.6.8 and 6.1.1.4'
O O 0.0492 0.0322 'International Tables Vol C Tables 4.2.6.8 and 6.1.1.4'
Ni Ni -3.0029 0.5091 'International Tables Vol C Tables 4.2.6.8 and 6.1.1.4'

loop_
_geom_angle_atom_site_label_1
_geom_angle_atom_site_label_2
_geom_angle_atom_site_label_3
_geom_angle
_geom_angle_site_symmetry_1
_geom_angle_site_symmetry_3
_geom_angle_publ_flag
O1 C1 C4 137.2(3) . . ?
O1 C1 C2 132.5(3) . . ?
C4 C1 C2 90.3(2) . . ?
O2 C2 C1 135.1(3) . . ?
O2 C2 C3 137.0(3) . . ?
C1 C2 C3 87.8(2) . . ?
O3 C3 C4 137.0(3) . . ?
O3 C3 C2 133.1(3) . . ?
C4 C3 C2 89.9(2) . . ?
C1 C4 C3 92.0(2) . . ?
C1 C4 C5 133.3(3) . . ?
C3 C4 C5 134.7(3) . . ?
C6 C5 C10 118.5(3) . . ?
C6 C5 C4 121.9(3) . . ?
C10 C5 C4 119.6(3) . . ?
C5 C6 C7 120.1(4) . . ?
C8 C7 C6 119.4(4) . . ?
C9 C8 O11 115.3(3) . . ?
C9 C8 C7 120.1(3) . . ?
O11 C8 C7 124.6(4) . . ?
C8 C9 C10 121.0(4) . . ?
C9 C10 C5 120.9(4) . . ?
C8 O11 C12 119.7(4) . . ?
O22 Ni O22 180.0 3_666 . ?
O22 Ni O21 91.05(12) 3_666 . ?
O22 Ni O21 88.94(12) . . ?
O22 Ni O21 88.95(12) 3_666 3_666 ?
O22 Ni O21 91.06(12) . 3_666 ?
O21 Ni O21 180.0 . 3_666 ?
O22 Ni O23 91.28(11) 3_666 . ?
O22 Ni O23 88.72(11) . . ?
O21 Ni O23 90.57(10) . . ?
O21 Ni O23 89.43(10) 3_666 . ?
O22 Ni O23 88.72(11) 3_666 3_666 ?
O22 Ni O23 91.28(11) . 3_666 ?
O21 Ni O23 89.43(10) . 3_666 ?
O21 Ni O23 90.57(10) 3_666 3_666 ?
O23 Ni O23 180.0 . 3_666 ?

loop_
_geom_bond_atom_site_label_1
_geom_bond_atom_site_label_2
_geom_bond_distance
_geom_bond_site_symmetry_2
_geom_bond_publ_flag
C1 O1 1.240(4) . ?
C1 C4 1.433(4) . ?
C1 C2 1.491(4) . ?
O2 C2 1.222(3) . ?
C2 C3 1.491(4) . ?
O3 C3 1.237(4) . ?
C3 C4 1.442(4) . ?
C4 C5 1.444(4) . ?
C5 C6 1.390(5) . ?
C5 C10 1.399(5) . ?
C6 C7 1.406(6) . ?
C7 C8 1.395(6) . ?
C8 C9 1.358(6) . ?
C8 O11 1.365(4) . ?
C9 C10 1.368(5) . ?
O11 C12 1.385(7) . ?
Ni O22 2.047(2) 3_666 ?
Ni O22 2.047(2) . ?
Ni O21 2.051(2) . ?
Ni O21 2.051(2) 3_666 ?
Ni O23 2.072(2) . ?
Ni O23 2.072(2) 3_666 ?
